data_7235828
loop_
_publ_author_name
'Mikie, Tsubasa'
'Saeki, Akinori'
'Masuda, Hiroyuki'
'Ikuma, Naohiko'
'Kokubo, Ken'
'Seki, Shu'

_publ_section_title
;
 New efficient (thio)acetalized fullerene monoadducts for organic solar
 cells: characterization based on solubility, mobility balance, and dark
 current
;
_journal_issue 3
_journal_name_full 'Journal of Materials Chemistry A'
_journal_page_first 1152
_journal_paper_doi 10.1039/C4TA05965D
_journal_volume 3
_journal_year 2015
_chemical_formula_sum 'C75 H22 S2'
_chemical_formula_weight 987.05
_space_group_IT_number 19
_space_group_name_Hall 'P 2ac 2ab'
_space_group_name_H-M_alt 'P 21 21 21'
_symmetry_space_group_name_H-M 'P 21 21 21'
_atom_sites_solution_hydrogens geom
_atom_sites_solution_primary direct
_atom_sites_solution_secondary difmap
_audit_creation_method SHELXL-97
_cell_angle_alpha 90.00
_cell_angle_beta 90.00
_cell_angle_gamma 90.00
_cell_formula_units_Z 4
_cell_length_a 9.97592(18)
_cell_length_b 19.8174(4)
_cell_length_c 20.1513(4)
_cell_measurement_temperature 123(2)
_cell_volume 3983.85(13)
_computing_structure_refinement 'SHELXL-97 (Sheldrick, 1997)'
_computing_structure_solution 'SHELXS-97 (Sheldrick, 1990)'
_diffrn_ambient_temperature 123(2)
_diffrn_measured_fraction_theta_full 0.990
_diffrn_measured_fraction_theta_max 0.991
_diffrn_radiation_monochromator graphite
_diffrn_radiation_source 'fine-focus sealed tube'
_diffrn_radiation_type CuK\a
_diffrn_radiation_wavelength 1.54187
_diffrn_reflns_av_R_equivalents 0.1128
_diffrn_reflns_av_sigmaI/netI 0.1112
_diffrn_reflns_limit_h_max 11
_diffrn_reflns_limit_h_min -11
_diffrn_reflns_limit_k_max 24
_diffrn_reflns_limit_k_min -24
_diffrn_reflns_limit_l_max 24
_diffrn_reflns_limit_l_min -24
_diffrn_reflns_number 66797
_diffrn_reflns_theta_full 71.76
_diffrn_reflns_theta_max 71.76
_diffrn_reflns_theta_min 3.13
_exptl_absorpt_coefficient_mu 1.676
_exptl_absorpt_correction_T_max 0.9209
_exptl_absorpt_correction_T_min 0.5536
_exptl_crystal_density_diffrn 1.646
_exptl_crystal_density_method 'not measured'
_exptl_crystal_F_000 2016
_exptl_crystal_recrystallization_method 'Re-crystallisation from solvent: toluene'
_exptl_crystal_size_max 0.40
_exptl_crystal_size_mid 0.15
_exptl_crystal_size_min 0.05
_refine_diff_density_max 0.733
_refine_diff_density_min -0.383
_refine_diff_density_rms 0.095
_refine_ls_abs_structure_details 'Flack H D (1983), Acta Cryst. A39, 876-881'
_refine_ls_abs_structure_Flack 0.02(3)
_refine_ls_extinction_method none
_refine_ls_goodness_of_fit_ref 1.000
_refine_ls_hydrogen_treatment mixed
_refine_ls_matrix_type full
_refine_ls_number_parameters 694
_refine_ls_number_reflns 7710
_refine_ls_number_restraints 0
_refine_ls_restrained_S_all 1.000
_refine_ls_R_factor_all 0.0981
_refine_ls_R_factor_gt 0.0693
_refine_ls_shift/su_max 0.031
_refine_ls_shift/su_mean 0.002
_refine_ls_structure_factor_coef Fsqd
_refine_ls_weighting_details 'calc w=1/[\s^2^(Fo^2^)+(0.1071P)^2^+0.0000P] where P=(Fo^2^+2Fc^2^)/3'
_refine_ls_weighting_scheme calc
_refine_ls_wR_factor_gt 0.1742
_refine_ls_wR_factor_ref 0.1923
_reflns_number_gt 5340
_reflns_number_total 7710
_reflns_threshold_expression >2sigma(I)
_cod_data_source_file c4ta05965d2.cif
_cod_data_source_block shelxl
_cod_original_cell_volume 3983.84(13)
_cod_original_sg_symbol_H-M P212121
_cod_database_code 7235828

loop_
_symmetry_equiv_pos_as_xyz
'x, y, z'
'x+1/2, -y+1/2, -z'
'-x, y+1/2, -z+1/2'
'-x+1/2, -y, z+1/2'

loop_
_atom_site_label
_atom_site_type_symbol
_atom_site_fract_x
_atom_site_fract_y
_atom_site_fract_z
_atom_site_U_iso_or_equiv
_atom_site_adp_type
_atom_site_occupancy
_atom_site_symmetry_multiplicity
_atom_site_calc_flag
S1 S 0.12566(13) 0.39638(6) 0.00364(6) 0.0300(3) Uani 1 1 d
S2 S -0.14301(15) 0.45227(7) 0.05162(6) 0.0375(4) Uani 1 1 d
C1 C 0.1781(5) 0.3682(2) -0.2518(3) 0.0310(13) Uani 1 1 d
C2 C -0.2502(6) 0.3158(3) -0.4122(2) 0.0309(13) Uani 1 1 d
C3 C 0.1568(6) 0.3766(3) -0.3222(3) 0.0346(13) Uani 1 1 d
C4 C -0.1866(6) 0.2611(3) -0.4459(2) 0.0301(12) Uani 1 1 d
C5 C -0.3443(6) 0.1621(3) -0.2097(3) 0.0352(13) Uani 1 1 d
C6 C -0.0703(6) 0.4191(2) -0.2977(3) 0.0321(13) Uani 1 1 d
C7 C -0.0549(5) 0.3911(2) -0.0027(2) 0.0304(11) Uani 1 1 d
C8 C -0.0485(6) 0.4089(2) -0.2308(2) 0.0310(12) Uani 1 1 d
C9 C 0.1247(5) 0.2853(2) -0.1408(2) 0.0249(11) Uani 1 1 d
C10 C 0.1843(6) 0.5188(3) 0.0654(3) 0.0387(14) Uani 1 1 d
C11 C -0.4055(5) 0.2055(3) -0.2591(3) 0.0334(13) Uani 1 1 d
C12 C 0.2533(6) 0.1655(3) -0.2573(3) 0.0356(13) Uani 1 1 d
C13 C -0.3395(5) 0.3035(3) -0.1928(2) 0.0303(12) Uani 1 1 d
C14 C 0.0348(6) 0.4014(2) -0.3453(2) 0.0300(12) Uani 1 1 d
C15 C -0.2828(5) 0.2643(3) -0.1451(3) 0.0330(13) Uani 1 1 d
C16 C 0.1248(5) 0.1669(2) -0.1535(2) 0.0289(12) Uani 1 1 d
C17 C 0.1500(6) 0.1170(3) -0.3500(3) 0.0374(14) Uani 1 1 d
C18 C 0.2283(6) 0.1944(3) -0.1961(3) 0.0335(13) Uani 1 1 d
C19 C 0.0779(5) 0.3843(2) -0.2058(2) 0.0265(11) Uani 1 1 d
C20 C -0.2810(6) 0.1921(3) -0.1558(3) 0.0316(12) Uani 1 1 d
C21 C 0.0549(5) 0.3429(2) -0.1491(2) 0.0254(11) Uani 1 1 d
C22 C -0.3021(6) 0.1153(3) -0.3145(3) 0.0336(13) Uani 1 1 d
C23 C -0.1533(6) 0.1662(2) -0.1326(2) 0.0336(13) Uani 1 1 d
C24 C 0.0280(6) 0.0983(3) -0.3781(3) 0.0379(14) Uani 1 1 d
C25 C -0.2506(6) 0.1990(3) -0.4256(2) 0.0326(13) Uani 1 1 d
C26 C -0.2954(6) 0.3744(3) -0.2851(3) 0.0326(13) Uani 1 1 d
C27 C -0.3806(5) 0.1757(3) -0.3238(3) 0.0339(13) Uani 1 1 d
C28 C 0.2298(5) 0.2663(3) -0.1880(3) 0.0297(12) Uani 1 1 d
C29 C -0.0749(6) 0.2231(2) -0.1085(2) 0.0288(12) Uani 1 1 d
C30 C -0.0343(6) 0.1420(3) -0.4276(2) 0.0344(13) Uani 1 1 d
C31 C -0.3540(6) 0.2896(3) -0.3701(3) 0.0345(13) Uani 1 1 d
C32 C -0.1966(6) 0.4004(3) -0.3262(3) 0.0328(13) Uani 1 1 d
C33 C 0.2814(5) 0.2785(3) -0.3067(3) 0.0341(13) Uani 1 1 d
C34 C 0.0596(5) 0.2225(2) -0.1193(2) 0.0261(11) Uani 1 1 d
C35 C -0.0757(6) 0.0716(2) -0.3358(3) 0.0357(14) Uani 1 1 d
C36 C -0.1076(6) 0.4097(2) -0.0717(2) 0.0316(12) Uani 1 1 d
C37 C -0.1768(5) 0.1401(3) -0.4163(2) 0.0295(12) Uani 1 1 d
C38 C -0.0921(5) 0.3171(3) 0.0147(2) 0.0324(12) Uani 1 1 d
C39 C 0.1597(6) 0.2910(3) -0.4111(3) 0.0367(14) Uani 1 1 d
C40 C 0.2183(6) 0.3200(3) -0.3562(3) 0.0381(14) Uani 1 1 d
C41 C -0.1535(5) 0.3834(2) -0.1889(2) 0.0276(12) Uani 1 1 d
C42 C 0.2561(5) 0.3075(3) -0.2419(3) 0.0321(12) Uani 1 1 d
C43 C -0.2729(6) 0.3666(3) -0.2146(2) 0.0317(12) Uani 1 1 d
C44 C 0.1565(6) 0.2192(3) -0.4188(2) 0.0342(13) Uani 1 1 d
C45 C -0.4028(5) 0.2748(3) -0.2508(3) 0.0320(12) Uani 1 1 d
C46 C -0.0525(6) 0.0632(2) -0.2690(3) 0.0360(14) Uani 1 1 d
C47 C -0.0492(6) 0.2615(3) -0.4575(2) 0.0317(12) Uani 1 1 d
C48 C 0.1608(6) 0.4871(2) -0.0028(3) 0.0344(13) Uani 1 1 d
C49 C -0.0934(5) 0.3534(2) -0.1254(2) 0.0280(12) Uani 1 1 d
C50 C -0.1632(5) 0.2853(2) -0.1017(2) 0.0269(12) Uani 1 1 d
C51 C -0.1598(6) 0.0816(2) -0.2215(3) 0.0384(14) Uani 1 1 d
C52 C 0.2807(5) 0.2081(3) -0.3143(3) 0.0367(13) Uani 1 1 d
C53 C 0.1740(6) 0.1091(3) -0.2798(3) 0.0386(14) Uani 1 1 d
C54 C -0.3564(5) 0.2164(3) -0.3785(2) 0.0318(12) Uani 1 1 d
C55 C 0.2161(6) 0.1788(3) -0.3713(3) 0.0377(14) Uani 1 1 d
C56 C 0.0740(6) 0.0826(2) -0.2395(3) 0.0380(14) Uani 1 1 d
C57 C -0.5102(6) 0.4647(4) -0.1344(3) 0.0483(17) Uani 1 1 d
C58 C -0.1719(6) 0.3714(3) -0.3913(3) 0.0379(14) Uani 1 1 d
C59 C -0.2807(6) 0.1067(3) -0.2438(3) 0.0358(13) Uani 1 1 d
C60 C 0.0295(6) 0.3186(3) -0.4345(3) 0.0374(13) Uani 1 1 d
C61 C -0.4665(7) 0.4723(4) -0.0018(4) 0.0549(17) Uani 1 1 d
C62 C 0.0285(6) 0.2004(3) -0.4481(2) 0.0361(13) Uani 1 1 d
C63 C 0.0489(6) 0.1122(2) -0.1745(3) 0.0332(13) Uani 1 1 d
C64 C -0.3769(6) 0.3167(3) -0.3069(3) 0.0337(13) Uani 1 1 d
C65 C 0.0613(7) 0.5311(3) 0.1080(3) 0.0447(15) Uani 1 1 d
C66 C -0.5490(7) 0.4059(4) -0.0934(5) 0.077(3) Uani 1 1 d
C67 C -0.2037(6) 0.0979(2) -0.3594(3) 0.0323(13) Uani 1 1 d
C68 C -0.4525(7) 0.5195(3) -0.1046(4) 0.0554(18) Uani 1 1 d
C69 C -0.0288(6) 0.3708(3) -0.4024(2) 0.0357(13) Uani 1 1 d
C70 C -0.5213(7) 0.4148(4) -0.0220(4) 0.0596(19) Uani 1 1 d
C71 C -0.5487(8) 0.4610(4) -0.2083(3) 0.068(2) Uani 1 1 d
C72 C -0.0949(6) 0.1118(3) -0.1637(2) 0.0337(13) Uani 1 1 d
C73 C -0.2100(6) 0.2912(3) -0.0270(2) 0.0379(14) Uani 1 1 d
C74 C -0.0309(6) 0.4698(3) 0.1203(3) 0.0393(14) Uani 1 1 d
C75 C -0.4309(8) 0.5199(4) -0.0414(4) 0.073(2) Uani 1 1 d

loop_
_atom_site_aniso_label
_atom_site_aniso_U_11
_atom_site_aniso_U_22
_atom_site_aniso_U_33
_atom_site_aniso_U_23
_atom_site_aniso_U_13
_atom_site_aniso_U_12
S1 0.0273(8) 0.0293(6) 0.0335(7) -0.0004(5) -0.0024(6) 0.0030(6)
S2 0.0349(9) 0.0453(8) 0.0323(7) -0.0085(6) -0.0017(6) 0.0093(7)
C1 0.031(3) 0.026(3) 0.036(3) -0.005(2) 0.003(2) -0.009(2)
C2 0.037(4) 0.030(3) 0.025(3) 0.006(2) -0.011(2) 0.001(2)
C3 0.038(4) 0.033(3) 0.032(3) 0.000(2) 0.005(3) -0.020(3)
C4 0.036(3) 0.036(3) 0.019(2) 0.000(2) -0.001(2) 0.001(2)
C5 0.029(3) 0.045(3) 0.031(3) 0.000(2) -0.004(3) -0.010(3)
C6 0.038(3) 0.021(2) 0.037(3) 0.002(2) -0.002(3) -0.006(2)
C7 0.034(3) 0.035(3) 0.023(2) 0.000(2) 0.003(2) 0.003(2)
C8 0.040(3) 0.018(2) 0.035(3) 0.000(2) 0.002(3) -0.001(2)
C9 0.018(3) 0.032(3) 0.025(2) -0.004(2) -0.005(2) 0.000(2)
C10 0.041(4) 0.037(3) 0.037(3) -0.013(2) -0.007(3) 0.001(3)
C11 0.023(3) 0.048(3) 0.030(3) 0.003(2) -0.003(2) -0.008(3)
C12 0.026(3) 0.042(3) 0.039(3) -0.007(2) -0.004(3) 0.015(3)
C13 0.026(3) 0.039(3) 0.026(3) -0.001(2) 0.000(2) 0.000(2)
C14 0.039(3) 0.024(2) 0.027(2) 0.001(2) 0.001(3) -0.008(2)
C15 0.016(3) 0.044(3) 0.039(3) -0.002(2) 0.001(2) -0.012(2)
C16 0.027(3) 0.032(3) 0.028(3) 0.001(2) -0.010(2) 0.009(2)
C17 0.030(3) 0.036(3) 0.046(3) -0.021(2) -0.002(3) 0.015(3)
C18 0.032(3) 0.036(3) 0.033(3) -0.005(2) -0.015(3) 0.012(3)
C19 0.022(3) 0.024(2) 0.033(3) -0.004(2) -0.004(2) -0.003(2)
C20 0.028(3) 0.040(3) 0.027(3) 0.005(2) -0.001(2) -0.011(3)
C21 0.021(3) 0.027(3) 0.028(2) 0.000(2) -0.006(2) -0.007(2)
C22 0.036(3) 0.029(3) 0.036(3) -0.003(2) -0.007(3) -0.017(2)
C23 0.041(4) 0.028(3) 0.031(3) 0.004(2) 0.004(3) -0.008(3)
C24 0.040(4) 0.030(3) 0.044(3) -0.011(2) -0.012(3) 0.009(3)
C25 0.034(3) 0.032(3) 0.031(3) -0.008(2) -0.002(2) -0.001(3)
C26 0.033(3) 0.029(3) 0.037(3) -0.003(2) -0.008(3) 0.013(2)
C27 0.017(3) 0.047(3) 0.038(3) -0.006(2) -0.005(2) -0.015(2)
C28 0.015(3) 0.038(3) 0.035(3) -0.008(2) -0.005(2) 0.000(2)
C29 0.031(3) 0.028(3) 0.027(3) 0.003(2) -0.005(2) -0.006(2)
C30 0.038(3) 0.039(3) 0.026(3) -0.010(2) -0.001(3) -0.003(3)
C31 0.024(3) 0.039(3) 0.040(3) -0.001(2) -0.007(3) 0.009(3)
C32 0.039(4) 0.024(3) 0.035(3) -0.001(2) -0.008(3) 0.015(2)
C33 0.019(3) 0.047(3) 0.037(3) -0.011(2) 0.004(2) -0.008(2)
C34 0.029(3) 0.019(2) 0.030(3) -0.002(2) -0.005(2) 0.002(2)
C35 0.046(4) 0.026(3) 0.035(3) -0.004(2) -0.002(3) -0.005(3)
C36 0.038(4) 0.030(3) 0.027(3) -0.005(2) -0.001(2) 0.002(2)
C37 0.034(3) 0.031(3) 0.024(3) -0.003(2) -0.006(2) -0.001(2)
C38 0.030(3) 0.036(3) 0.032(3) 0.003(2) -0.007(2) -0.006(2)
C39 0.039(4) 0.045(3) 0.026(3) -0.001(2) 0.013(3) -0.016(3)
C40 0.033(4) 0.054(4) 0.027(3) 0.001(2) 0.008(3) -0.009(3)
C41 0.030(3) 0.025(2) 0.028(3) -0.0065(19) -0.001(2) 0.007(2)
C42 0.019(3) 0.045(3) 0.033(3) -0.009(2) 0.002(2) -0.008(2)
C43 0.033(3) 0.037(3) 0.026(3) -0.007(2) 0.000(2) 0.004(3)
C44 0.029(3) 0.047(3) 0.027(3) -0.008(2) 0.011(2) -0.002(3)
C45 0.013(3) 0.046(3) 0.037(3) -0.005(2) -0.001(2) 0.005(2)
C46 0.048(4) 0.020(3) 0.040(3) 0.004(2) -0.009(3) -0.007(2)
C47 0.041(4) 0.036(3) 0.018(2) -0.002(2) -0.004(2) -0.005(3)
C48 0.042(4) 0.029(2) 0.032(3) 0.002(2) -0.008(3) -0.004(2)
C49 0.028(3) 0.026(3) 0.030(3) -0.004(2) -0.003(2) -0.002(2)
C50 0.027(3) 0.033(3) 0.020(2) 0.000(2) 0.002(2) 0.002(2)
C51 0.049(4) 0.024(3) 0.042(3) 0.005(2) -0.008(3) -0.011(3)
C52 0.015(3) 0.049(3) 0.046(3) -0.008(3) 0.001(3) 0.006(3)
C53 0.032(4) 0.038(3) 0.045(3) -0.011(3) -0.011(3) 0.015(3)
C54 0.024(3) 0.040(3) 0.031(3) -0.002(2) -0.009(2) 0.004(2)
C55 0.020(3) 0.050(3) 0.043(3) -0.017(3) 0.008(3) 0.008(3)
C56 0.044(4) 0.020(2) 0.049(3) 0.000(2) -0.010(3) 0.007(2)
C57 0.040(4) 0.065(4) 0.039(3) 0.002(3) 0.007(3) 0.030(3)
C58 0.053(4) 0.035(3) 0.026(3) 0.000(2) -0.008(3) 0.004(3)
C59 0.039(4) 0.029(3) 0.039(3) 0.004(2) -0.006(3) -0.018(3)
C60 0.037(4) 0.042(3) 0.034(3) 0.006(3) 0.004(3) -0.005(3)
C61 0.029(4) 0.072(5) 0.064(4) -0.005(4) 0.001(4) 0.008(4)
C62 0.044(4) 0.042(3) 0.022(2) -0.007(2) 0.003(3) 0.006(3)
C63 0.043(4) 0.019(2) 0.038(3) 0.001(2) -0.012(3) 0.005(2)
C64 0.027(3) 0.038(3) 0.036(3) -0.006(2) -0.008(3) 0.008(2)
C65 0.056(4) 0.038(3) 0.040(3) -0.006(3) -0.004(3) -0.002(3)
C66 0.013(4) 0.069(5) 0.149(8) -0.042(5) -0.007(4) 0.011(3)
C67 0.037(3) 0.027(3) 0.032(3) -0.004(2) -0.007(3) -0.010(2)
C68 0.028(4) 0.047(4) 0.092(5) -0.004(4) 0.001(4) 0.010(3)
C69 0.044(4) 0.036(3) 0.027(3) 0.004(2) -0.001(3) 0.000(3)
C70 0.034(4) 0.077(5) 0.069(5) 0.018(4) 0.013(4) 0.012(4)
C71 0.071(5) 0.080(5) 0.053(4) 0.000(4) -0.008(4) 0.020(4)
C72 0.041(4) 0.030(3) 0.030(3) 0.006(2) -0.004(2) -0.009(3)
C73 0.035(3) 0.060(4) 0.020(3) -0.003(2) 0.002(2) -0.008(3)
C74 0.045(4) 0.043(3) 0.030(3) 0.001(2) -0.011(3) -0.002(3)
C75 0.045(5) 0.094(6) 0.079(6) -0.018(5) -0.009(4) 0.008(4)

loop_
_atom_type_symbol
_atom_type_description
_atom_type_scat_dispersion_real
_atom_type_scat_dispersion_imag
_atom_type_scat_source
C C 0.0181 0.0091 'International Tables Vol C Tables 4.2.6.8 and 6.1.1.4'
H H 0.0000 0.0000 'International Tables Vol C Tables 4.2.6.8 and 6.1.1.4'
S S 0.3331 0.5567 'International Tables Vol C Tables 4.2.6.8 and 6.1.1.4'

loop_
_geom_angle_atom_site_label_1
_geom_angle_atom_site_label_2
_geom_angle_atom_site_label_3
_geom_angle
C7 S1 C48 104.0(2)
C74 S2 C7 106.5(3)
C19 C1 C3 121.2(5)
C19 C1 C42 118.8(5)
C3 C1 C42 108.1(5)
C58 C2 C4 119.2(5)
C58 C2 C31 120.3(5)
C4 C2 C31 109.1(5)
C14 C3 C1 119.9(5)
C14 C3 C40 118.9(5)
C1 C3 C40 108.3(5)
C47 C4 C2 120.9(5)
C47 C4 C25 119.2(5)
C2 C4 C25 108.4(5)
C20 C5 C59 119.9(5)
C20 C5 C11 118.3(5)
C59 C5 C11 108.1(5)
C8 C6 C32 119.5(5)
C8 C6 C14 119.5(5)
C32 C6 C14 107.8(4)
C36 C7 C38 110.5(4)
C36 C7 S1 113.0(4)
C38 C7 S1 106.1(3)
C36 C7 S2 102.5(3)
C38 C7 S2 111.8(3)
S1 C7 S2 113.1(3)
C6 C8 C41 120.7(5)
C6 C8 C19 121.8(5)
C41 C8 C19 108.3(4)
C21 C9 C28 120.5(4)
C21 C9 C34 121.8(5)
C28 C9 C34 106.8(4)
C65 C10 C48 116.8(5)
C45 C11 C27 120.5(5)
C45 C11 C5 119.9(5)
C27 C11 C5 107.6(5)
C18 C12 C53 120.2(6)
C18 C12 C52 119.9(5)
C53 C12 C52 107.8(5)
C15 C13 C45 122.0(5)
C15 C13 C43 120.3(5)
C45 C13 C43 106.7(4)
C3 C14 C69 120.1(5)
C3 C14 C6 119.5(4)
C69 C14 C6 107.9(5)
C13 C15 C20 117.6(5)
C13 C15 C50 124.8(5)
C20 C15 C50 110.1(5)
C63 C16 C18 120.2(5)
C63 C16 C34 119.5(5)
C18 C16 C34 108.4(4)
C24 C17 C53 121.0(6)
C24 C17 C55 120.0(5)
C53 C17 C55 107.8(5)
C12 C18 C28 120.8(5)
C12 C18 C16 120.0(5)
C28 C18 C16 108.3(5)
C1 C19 C21 120.9(5)
C1 C19 C8 118.1(4)
C21 C19 C8 109.5(4)
C5 C20 C23 119.9(5)
C5 C20 C15 122.3(5)
C23 C20 C15 108.2(5)
C9 C21 C19 120.3(5)
C9 C21 C49 124.2(4)
C19 C21 C49 108.6(4)
C67 C22 C27 120.6(5)
C67 C22 C59 120.7(5)
C27 C22 C59 107.8(5)
C72 C23 C20 120.2(5)
C72 C23 C29 122.0(5)
C20 C23 C29 107.8(4)
C17 C24 C35 119.0(5)
C17 C24 C30 119.5(5)
C35 C24 C30 108.4(5)
C37 C25 C4 121.2(5)
C37 C25 C54 119.5(5)
C4 C25 C54 107.5(4)
C32 C26 C43 121.1(5)
C32 C26 C64 120.2(5)
C43 C26 C64 107.3(5)
C54 C27 C22 119.4(5)
C54 C27 C11 120.5(5)
C22 C27 C11 108.2(5)
C42 C28 C18 119.9(5)
C42 C28 C9 119.5(5)
C18 C28 C9 108.8(5)
C34 C29 C23 118.1(5)
C34 C29 C50 126.4(4)
C23 C29 C50 110.3(5)
C62 C30 C37 121.2(5)
C62 C30 C24 120.5(5)
C37 C30 C24 107.3(5)
C64 C31 C2 121.1(5)
C64 C31 C54 118.9(5)
C2 C31 C54 107.6(5)
C26 C32 C6 118.8(5)
C26 C32 C58 120.8(5)
C6 C32 C58 108.4(5)
C52 C33 C40 119.4(5)
C52 C33 C42 119.4(5)
C40 C33 C42 108.8(5)
C29 C34 C16 121.6(5)
C29 C34 C9 118.4(4)
C16 C34 C9 107.7(4)
C46 C35 C24 120.2(5)
C46 C35 C67 120.6(5)
C24 C35 C67 107.8(4)
C7 C36 C49 115.3(4)
C25 C37 C30 118.6(5)
C25 C37 C67 119.6(5)
C30 C37 C67 108.9(5)
C73 C38 C7 112.0(4)
C40 C39 C44 120.7(5)
C40 C39 C60 118.3(5)
C44 C39 C60 108.1(5)
C39 C40 C33 120.4(5)
C39 C40 C3 121.5(6)
C33 C40 C3 107.4(5)
C43 C41 C8 120.4(5)
C43 C41 C49 125.1(5)
C8 C41 C49 110.0(4)
C28 C42 C1 119.8(5)
C28 C42 C33 120.4(5)
C1 C42 C33 107.4(5)
C41 C43 C26 119.5(5)
C41 C43 C13 119.5(5)
C26 C43 C13 108.1(4)
C55 C44 C39 119.4(5)
C55 C44 C62 120.7(5)
C39 C44 C62 108.5(5)
C11 C45 C64 119.1(5)
C11 C45 C13 119.7(5)
C64 C45 C13 109.4(4)
C35 C46 C56 121.1(6)
C35 C46 C51 118.7(5)
C56 C46 C51 107.4(5)
C4 C47 C62 120.0(5)
C4 C47 C60 118.9(5)
C62 C47 C60 108.6(5)
C10 C48 S1 111.6(4)
C41 C49 C36 105.5(4)
C41 C49 C21 99.6(4)
C36 C49 C21 113.0(4)
C41 C49 C50 114.1(4)
C36 C49 C50 110.9(4)
C21 C49 C50 113.0(4)
C29 C50 C15 100.3(4)
C29 C50 C73 108.4(4)
C15 C50 C73 109.4(4)
C29 C50 C49 114.0(4)
C15 C50 C49 113.5(4)
C73 C50 C49 110.6(4)
C59 C51 C72 120.0(5)
C59 C51 C46 120.7(5)
C72 C51 C46 107.3(5)
C33 C52 C55 119.3(5)
C33 C52 C12 119.6(5)
C55 C52 C12 108.2(5)
C56 C53 C12 120.2(5)
C56 C53 C17 119.6(5)
C12 C53 C17 108.3(5)
C27 C54 C25 120.3(5)
C27 C54 C31 119.2(5)
C25 C54 C31 107.4(5)
C44 C55 C52 120.8(5)
C44 C55 C17 119.8(5)
C52 C55 C17 107.8(5)
C53 C56 C46 119.1(5)
C53 C56 C63 119.7(5)
C46 C56 C63 109.1(5)
C68 C57 C66 119.4(6)
C68 C57 C71 124.6(7)
C66 C57 C71 115.9(7)
C2 C58 C69 119.6(5)
C2 C58 C32 118.9(5)
C69 C58 C32 108.0(5)
C51 C59 C5 120.3(5)
C51 C59 C22 119.4(5)
C5 C59 C22 108.2(5)
C69 C60 C47 121.1(6)
C69 C60 C39 120.3(5)
C47 C60 C39 106.8(5)
C75 C61 C70 123.6(7)
C30 C62 C47 119.7(5)
C30 C62 C44 119.5(5)
C47 C62 C44 108.0(5)
C16 C63 C72 119.9(5)
C16 C63 C56 119.6(5)
C72 C63 C56 107.6(5)
C31 C64 C45 121.8(5)
C31 C64 C26 118.7(5)
C45 C64 C26 108.4(4)
C10 C65 C74 116.4(5)
C70 C66 C57 113.7(6)
C22 C67 C37 120.5(5)
C22 C67 C35 119.9(5)
C37 C67 C35 107.6(5)
C75 C68 C57 120.5(7)
C60 C69 C58 120.3(5)
C60 C69 C14 120.8(5)
C58 C69 C14 107.9(5)
C61 C70 C66 118.4(7)
C23 C72 C63 118.8(5)
C23 C72 C51 119.7(5)
C63 C72 C51 108.7(5)
C38 C73 C50 108.6(4)
C65 C74 S2 113.4(4)
C61 C75 C68 124.2(8)

loop_
_geom_bond_atom_site_label_1
_geom_bond_atom_site_label_2
_geom_bond_distance
S1 C7 1.809(6)
S1 C48 1.836(5)
S2 C74 1.813(6)
S2 C7 1.855(5)
C1 C19 1.400(7)
C1 C3 1.443(7)
C1 C42 1.446(7)
C2 C58 1.414(7)
C2 C4 1.428(7)
C2 C31 1.436(7)
C3 C14 1.392(8)
C3 C40 1.451(8)
C4 C47 1.390(8)
C4 C25 1.445(7)
C5 C20 1.391(7)
C5 C59 1.441(8)
C5 C11 1.450(7)
C6 C8 1.381(7)
C6 C32 1.433(7)
C6 C14 1.464(7)
C7 C36 1.532(7)
C7 C38 1.552(7)
C8 C41 1.437(7)
C8 C19 1.442(7)
C9 C21 1.347(7)
C9 C28 1.465(7)
C9 C34 1.470(7)
C10 C65 1.517(8)
C10 C48 1.529(7)
C11 C45 1.385(7)
C11 C27 1.451(7)
C12 C18 1.382(7)
C12 C53 1.443(8)
C12 C52 1.451(8)
C13 C15 1.360(7)
C13 C45 1.445(7)
C13 C43 1.483(7)
C14 C69 1.447(7)
C15 C20 1.448(7)
C15 C50 1.535(7)
C16 C63 1.388(7)
C16 C18 1.449(8)
C16 C34 1.453(6)
C17 C24 1.392(8)
C17 C53 1.443(8)
C17 C55 1.455(8)
C18 C28 1.434(7)
C19 C21 1.426(6)
C20 C23 1.451(8)
C21 C49 1.569(7)
C22 C67 1.380(7)
C22 C27 1.443(8)
C22 C59 1.450(7)
C23 C72 1.377(7)
C23 C29 1.455(7)
C24 C35 1.441(8)
C24 C30 1.460(7)
C25 C37 1.393(7)
C25 C54 1.461(7)
C26 C32 1.387(8)
C26 C43 1.445(7)
C26 C64 1.469(7)
C27 C54 1.387(7)
C28 C42 1.385(7)
C29 C34 1.359(7)
C29 C50 1.523(7)
C30 C62 1.379(8)
C30 C37 1.440(8)
C31 C64 1.401(7)
C31 C54 1.461(7)
C32 C58 1.454(7)
C33 C52 1.404(7)
C33 C40 1.438(8)
C33 C42 1.448(7)
C35 C46 1.376(7)
C35 C67 1.459(8)
C36 C49 1.560(6)
C37 C67 1.444(7)
C38 C73 1.534(7)
C39 C40 1.377(7)
C39 C44 1.434(7)
C39 C60 1.486(9)
C41 C43 1.341(7)
C41 C49 1.531(7)
C44 C55 1.381(8)
C44 C62 1.455(8)
C45 C64 1.425(7)
C46 C56 1.448(8)
C46 C51 1.482(8)
C47 C62 1.451(7)
C47 C60 1.453(8)
C49 C50 1.592(7)
C50 C73 1.581(7)
C51 C59 1.380(8)
C51 C72 1.461(7)
C52 C55 1.441(7)
C53 C56 1.389(8)
C56 C63 1.458(7)
C57 C68 1.367(9)
C57 C66 1.480(11)
C57 C71 1.540(9)
C58 C69 1.445(9)
C60 C69 1.353(8)
C61 C75 1.284(10)
C61 C70 1.329(10)
C63 C72 1.451(8)
C65 C74 1.544(8)
C66 C70 1.476(11)
C68 C75 1.291(10)

loop_
_geom_torsion_atom_site_label_1
_geom_torsion_atom_site_label_2
_geom_torsion_atom_site_label_3
_geom_torsion_atom_site_label_4
_geom_torsion
C19 C1 C3 C14 0.3(7)
C42 C1 C3 C14 142.6(5)
C19 C1 C3 C40 -140.7(5)
C42 C1 C3 C40 1.6(6)
C58 C2 C4 C47 0.9(7)
C31 C2 C4 C47 -142.7(5)
C58 C2 C4 C25 143.9(5)
C31 C2 C4 C25 0.4(6)
C48 S1 C7 C36 68.4(4)
C48 S1 C7 C38 -170.4(3)
C48 S1 C7 S2 -47.5(3)
C74 S2 C7 C36 -148.4(3)
C74 S2 C7 C38 93.3(4)
C74 S2 C7 S1 -26.3(3)
C32 C6 C8 C41 -3.6(7)
C14 C6 C8 C41 -139.8(5)
C32 C6 C8 C19 139.4(5)
C14 C6 C8 C19 3.2(7)
C20 C5 C11 C45 -1.7(8)
C59 C5 C11 C45 -142.0(5)
C20 C5 C11 C27 141.2(5)
C59 C5 C11 C27 0.9(6)
C1 C3 C14 C69 -136.9(5)
C40 C3 C14 C69 0.0(7)
C1 C3 C14 C6 0.4(7)
C40 C3 C14 C6 137.3(5)
C8 C6 C14 C3 -2.1(7)
C32 C6 C14 C3 -142.9(5)
C8 C6 C14 C69 139.9(5)
C32 C6 C14 C69 -0.9(5)
C45 C13 C15 C20 3.3(8)
C43 C13 C15 C20 -136.0(5)
C45 C13 C15 C50 150.1(5)
C43 C13 C15 C50 10.8(8)
C53 C12 C18 C28 -138.3(6)
C52 C12 C18 C28 -0.3(8)
C53 C12 C18 C16 1.8(8)
C52 C12 C18 C16 139.7(5)
C63 C16 C18 C12 -1.1(7)
C34 C16 C18 C12 -143.6(5)
C63 C16 C18 C28 143.4(5)
C34 C16 C18 C28 0.9(6)
C3 C1 C19 C21 140.2(5)
C42 C1 C19 C21 1.8(7)
C3 C1 C19 C8 0.7(7)
C42 C1 C19 C8 -137.7(5)
C6 C8 C19 C1 -2.5(7)
C41 C8 C19 C1 144.5(4)
C6 C8 C19 C21 -146.3(5)
C41 C8 C19 C21 0.7(5)
C59 C5 C20 C23 -2.1(7)
C11 C5 C20 C23 -137.7(5)
C59 C5 C20 C15 140.2(5)
C11 C5 C20 C15 4.6(8)
C13 C15 C20 C5 -5.4(8)
C50 C15 C20 C5 -156.8(5)
C13 C15 C20 C23 140.7(5)
C50 C15 C20 C23 -10.7(6)
C28 C9 C21 C19 3.3(7)
C34 C9 C21 C19 -136.2(5)
C28 C9 C21 C49 150.7(4)
C34 C9 C21 C49 11.3(7)
C1 C19 C21 C9 -3.8(7)
C8 C19 C21 C9 138.8(5)
C1 C19 C21 C49 -155.8(4)
C8 C19 C21 C49 -13.2(5)
C5 C20 C23 C72 -0.2(7)
C15 C20 C23 C72 -147.2(5)
C5 C20 C23 C29 145.9(5)
C15 C20 C23 C29 -1.0(6)
C53 C17 C24 C35 1.0(8)
C55 C17 C24 C35 -138.4(5)
C53 C17 C24 C30 137.7(5)
C55 C17 C24 C30 -1.7(7)
C47 C4 C25 C37 1.3(7)
C2 C4 C25 C37 -142.5(5)
C47 C4 C25 C54 144.0(5)
C2 C4 C25 C54 0.2(6)
C67 C22 C27 C54 0.0(7)
C59 C22 C27 C54 144.3(5)
C67 C22 C27 C11 -143.1(5)
C59 C22 C27 C11 1.3(6)
C45 C11 C27 C54 -1.3(8)
C5 C11 C27 C54 -143.9(5)
C45 C11 C27 C22 141.3(5)
C5 C11 C27 C22 -1.3(6)
C12 C18 C28 C42 0.2(8)
C16 C18 C28 C42 -143.9(5)
C12 C18 C28 C9 143.0(5)
C16 C18 C28 C9 -1.1(6)
C21 C9 C28 C42 -0.9(7)
C34 C9 C28 C42 143.8(5)
C21 C9 C28 C18 -143.8(5)
C34 C9 C28 C18 0.9(5)
C72 C23 C29 C34 2.0(7)
C20 C23 C29 C34 -143.4(5)
C72 C23 C29 C50 157.9(5)
C20 C23 C29 C50 12.6(6)
C17 C24 C30 C62 2.0(8)
C35 C24 C30 C62 142.8(5)
C17 C24 C30 C37 -142.4(5)
C35 C24 C30 C37 -1.6(6)
C58 C2 C31 C64 -2.4(8)
C4 C2 C31 C64 140.7(5)
C58 C2 C31 C54 -143.9(5)
C4 C2 C31 C54 -0.8(6)
C43 C26 C32 C6 0.6(7)
C64 C26 C32 C6 -138.2(5)
C43 C26 C32 C58 138.8(5)
C64 C26 C32 C58 0.0(7)
C8 C6 C32 C26 2.0(7)
C14 C6 C32 C26 142.7(5)
C8 C6 C32 C58 -141.0(5)
C14 C6 C32 C58 -0.3(5)
C23 C29 C34 C16 -0.2(7)
C50 C29 C34 C16 -151.9(5)
C23 C29 C34 C9 137.4(5)
C50 C29 C34 C9 -14.3(7)
C63 C16 C34 C29 -1.6(7)
C18 C16 C34 C29 141.2(5)
C63 C16 C34 C9 -143.1(5)
C18 C16 C34 C9 -0.3(5)
C21 C9 C34 C29 0.9(7)
C28 C9 C34 C29 -143.3(5)
C21 C9 C34 C16 143.8(5)
C28 C9 C34 C16 -0.3(5)
C17 C24 C35 C46 -1.8(8)
C30 C24 C35 C46 -142.8(5)
C17 C24 C35 C67 141.8(5)
C30 C24 C35 C67 0.7(6)
C38 C7 C36 C49 -40.3(6)
S1 C7 C36 C49 78.4(5)
S2 C7 C36 C49 -159.5(4)
C4 C25 C37 C30 -0.3(7)
C54 C25 C37 C30 -138.7(5)
C4 C25 C37 C67 136.9(5)
C54 C25 C37 C67 -1.4(7)
C62 C30 C37 C25 -0.8(7)
C24 C30 C37 C25 143.3(5)
C62 C30 C37 C67 -142.3(5)
C24 C30 C37 C67 1.9(6)
C36 C7 C38 C73 -20.9(6)
S1 C7 C38 C73 -143.7(4)
S2 C7 C38 C73 92.6(4)
C44 C39 C40 C33 2.1(8)
C60 C39 C40 C33 138.9(5)
C44 C39 C40 C3 -137.8(6)
C60 C39 C40 C3 -1.0(8)
C52 C33 C40 C39 -1.1(8)
C42 C33 C40 C39 -143.1(5)
C52 C33 C40 C3 143.8(5)
C42 C33 C40 C3 1.8(6)
C14 C3 C40 C39 0.9(8)
C1 C3 C40 C39 142.3(5)
C14 C3 C40 C33 -143.5(5)
C1 C3 C40 C33 -2.1(6)
C6 C8 C41 C43 2.6(7)
C19 C8 C41 C43 -144.8(5)
C6 C8 C41 C49 159.9(4)
C19 C8 C41 C49 12.5(5)
C18 C28 C42 C1 137.8(5)
C9 C28 C42 C1 -1.1(7)
C18 C28 C42 C33 0.3(8)
C9 C28 C42 C33 -138.5(5)
C19 C1 C42 C28 0.6(7)
C3 C1 C42 C28 -142.8(5)
C19 C1 C42 C33 142.9(5)
C3 C1 C42 C33 -0.4(6)
C52 C33 C42 C28 -0.8(8)
C40 C33 C42 C28 141.2(5)
C52 C33 C42 C1 -142.8(5)
C40 C33 C42 C1 -0.9(6)
C8 C41 C43 C26 0.0(7)
C49 C41 C43 C26 -153.7(5)
C8 C41 C43 C13 136.9(5)
C49 C41 C43 C13 -16.8(7)
C32 C26 C43 C41 -1.6(8)
C64 C26 C43 C41 141.8(5)
C32 C26 C43 C13 -142.8(5)
C64 C26 C43 C13 0.6(6)
C15 C13 C43 C41 2.7(7)
C45 C13 C43 C41 -142.0(5)
C15 C13 C43 C26 144.0(5)
C45 C13 C43 C26 -0.8(6)
C40 C39 C44 C55 -1.7(9)
C60 C39 C44 C55 -142.3(5)
C40 C39 C44 C62 142.1(5)
C60 C39 C44 C62 1.4(6)
C27 C11 C45 C64 0.7(8)
C5 C11 C45 C64 138.9(5)
C27 C11 C45 C13 -138.4(5)
C5 C11 C45 C13 -0.3(8)
C15 C13 C45 C11 -0.6(8)
C43 C13 C45 C11 143.4(5)
C15 C13 C45 C64 -143.3(5)
C43 C13 C45 C64 0.7(6)
C24 C35 C46 C56 1.8(8)
C67 C35 C46 C56 -137.1(5)
C24 C35 C46 C51 138.5(5)
C67 C35 C46 C51 -0.4(7)
C2 C4 C47 C62 138.1(5)
C25 C4 C47 C62 -1.1(7)
C2 C4 C47 C60 0.3(7)
C25 C4 C47 C60 -138.9(5)
C65 C10 C48 S1 -75.9(5)
C7 S1 C48 C10 99.6(4)
C43 C41 C49 C36 -105.6(5)
C8 C41 C49 C36 98.4(5)
C43 C41 C49 C21 137.1(5)
C8 C41 C49 C21 -18.9(5)
C43 C41 C49 C50 16.4(7)
C8 C41 C49 C50 -139.6(4)
C7 C36 C49 C41 179.4(4)
C7 C36 C49 C21 -72.8(6)
C7 C36 C49 C50 55.4(6)
C9 C21 C49 C41 -131.5(5)
C19 C21 C49 C41 19.2(5)
C9 C21 C49 C36 117.0(5)
C19 C21 C49 C36 -92.3(5)
C9 C21 C49 C50 -10.0(6)
C19 C21 C49 C50 140.6(4)
C34 C29 C50 C15 135.7(5)
C23 C29 C50 C15 -17.8(5)
C34 C29 C50 C73 -109.6(6)
C23 C29 C50 C73 96.9(5)
C34 C29 C50 C49 14.1(7)
C23 C29 C50 C49 -139.4(4)
C13 C15 C50 C29 -131.8(5)
C20 C15 C50 C29 17.1(5)
C13 C15 C50 C73 114.3(6)
C20 C15 C50 C73 -96.8(5)
C13 C15 C50 C49 -9.8(7)
C20 C15 C50 C49 139.1(4)
C41 C49 C50 C29 111.1(5)
C36 C49 C50 C29 -130.0(4)
C21 C49 C50 C29 -1.8(5)
C41 C49 C50 C15 -2.9(6)
C36 C49 C50 C15 116.0(5)
C21 C49 C50 C15 -115.8(5)
C41 C49 C50 C73 -126.4(5)
C36 C49 C50 C73 -7.5(6)
C21 C49 C50 C73 120.7(4)
C35 C46 C51 C59 0.1(7)
C56 C46 C51 C59 142.2(5)
C35 C46 C51 C72 -142.3(5)
C56 C46 C51 C72 -0.3(5)
C40 C33 C52 C55 -0.4(8)
C42 C33 C52 C55 137.6(5)
C40 C33 C52 C12 -137.3(5)
C42 C33 C52 C12 0.7(8)
C18 C12 C52 C33 -0.1(8)
C53 C12 C52 C33 142.4(5)
C18 C12 C52 C55 -141.3(5)
C53 C12 C52 C55 1.3(6)
C18 C12 C53 C56 -1.4(8)
C52 C12 C53 C56 -143.8(5)
C18 C12 C53 C17 141.3(5)
C52 C12 C53 C17 -1.1(6)
C24 C17 C53 C56 -0.2(8)
C55 C17 C53 C56 143.5(5)
C24 C17 C53 C12 -143.2(5)
C55 C17 C53 C12 0.5(6)
C22 C27 C54 C25 -1.2(7)
C11 C27 C54 C25 137.3(5)
C22 C27 C54 C31 -137.5(5)
C11 C27 C54 C31 1.0(8)
C37 C25 C54 C27 1.9(7)
C4 C25 C54 C27 -141.5(5)
C37 C25 C54 C31 142.7(5)
C4 C25 C54 C31 -0.7(6)
C64 C31 C54 C27 -0.3(8)
C2 C31 C54 C27 142.2(5)
C64 C31 C54 C25 -141.6(5)
C2 C31 C54 C25 0.9(6)
C39 C44 C55 C52 0.2(8)
C62 C44 C55 C52 -139.1(5)
C39 C44 C55 C17 138.9(5)
C62 C44 C55 C17 -0.4(7)
C33 C52 C55 C44 0.8(8)
C12 C52 C55 C44 142.1(5)
C33 C52 C55 C17 -142.2(5)
C12 C52 C55 C17 -1.0(6)
C24 C17 C55 C44 0.9(7)
C53 C17 C55 C44 -143.2(5)
C24 C17 C55 C52 144.4(5)
C53 C17 C55 C52 0.3(6)
C12 C53 C56 C46 138.8(5)
C17 C53 C56 C46 0.2(7)
C12 C53 C56 C63 0.3(8)
C17 C53 C56 C63 -138.2(5)
C35 C46 C56 C53 -1.0(8)
C51 C46 C56 C53 -142.0(5)
C35 C46 C56 C63 141.4(5)
C51 C46 C56 C63 0.5(5)
C4 C2 C58 C69 -2.1(7)
C31 C2 C58 C69 137.3(5)
C4 C2 C58 C32 -138.1(5)
C31 C2 C58 C32 1.3(8)
C26 C32 C58 C2 -0.2(8)
C6 C32 C58 C2 141.8(5)
C26 C32 C58 C69 -140.7(5)
C6 C32 C58 C69 1.3(6)
C72 C51 C59 C5 -0.8(8)
C46 C51 C59 C5 -138.5(5)
C72 C51 C59 C22 137.4(5)
C46 C51 C59 C22 -0.4(7)
C20 C5 C59 C51 2.6(8)
C11 C5 C59 C51 142.2(5)
C20 C5 C59 C22 -139.7(5)
C11 C5 C59 C22 -0.1(6)
C67 C22 C59 C51 0.9(7)
C27 C22 C59 C51 -143.4(5)
C67 C22 C59 C5 143.5(5)
C27 C22 C59 C5 -0.7(6)
C4 C47 C60 C69 -0.2(8)
C62 C47 C60 C69 -142.3(5)
C4 C47 C60 C39 142.7(5)
C62 C47 C60 C39 0.6(5)
C40 C39 C60 C69 0.2(8)
C44 C39 C60 C69 142.0(5)
C40 C39 C60 C47 -143.0(5)
C44 C39 C60 C47 -1.3(6)
C37 C30 C62 C47 1.0(7)
C24 C30 C62 C47 -138.5(5)
C37 C30 C62 C44 138.0(5)
C24 C30 C62 C44 -1.5(7)
C4 C47 C62 C30 0.0(7)
C60 C47 C62 C30 141.6(5)
C4 C47 C62 C44 -141.4(5)
C60 C47 C62 C44 0.2(6)
C55 C44 C62 C30 0.7(7)
C39 C44 C62 C30 -142.5(5)
C55 C44 C62 C47 142.2(5)
C39 C44 C62 C47 -1.0(6)
C18 C16 C63 C72 -136.7(5)
C34 C16 C63 C72 1.7(7)
C18 C16 C63 C56 0.1(7)
C34 C16 C63 C56 138.4(5)
C53 C56 C63 C16 0.3(8)
C46 C56 C63 C16 -141.9(5)
C53 C56 C63 C72 141.7(5)
C46 C56 C63 C72 -0.5(6)
C2 C31 C64 C45 -137.6(6)
C54 C31 C64 C45 -0.2(8)
C2 C31 C64 C26 2.1(7)
C54 C31 C64 C26 139.5(5)
C11 C45 C64 C31 0.0(8)
C13 C45 C64 C31 143.0(5)
C11 C45 C64 C26 -143.3(5)
C13 C45 C64 C26 -0.3(6)
C32 C26 C64 C31 -1.0(7)
C43 C26 C64 C31 -144.8(5)
C32 C26 C64 C45 143.6(5)
C43 C26 C64 C45 -0.2(6)
C48 C10 C65 C74 53.8(7)
C68 C57 C66 C70 1.1(9)
C71 C57 C66 C70 -174.6(6)
C27 C22 C67 C37 0.5(7)
C59 C22 C67 C37 -139.3(5)
C27 C22 C67 C35 138.6(5)
C59 C22 C67 C35 -1.1(7)
C25 C37 C67 C22 0.2(7)
C30 C37 C67 C22 141.2(5)
C25 C37 C67 C35 -142.4(5)
C30 C37 C67 C35 -1.4(6)
C46 C35 C67 C22 0.9(7)
C24 C35 C67 C22 -142.5(5)
C46 C35 C67 C37 143.8(5)
C24 C35 C67 C37 0.4(5)
C66 C57 C68 C75 0.5(10)
C71 C57 C68 C75 175.8(7)
C47 C60 C69 C58 -1.1(8)
C39 C60 C69 C58 -139.1(5)
C47 C60 C69 C14 138.6(5)
C39 C60 C69 C14 0.6(8)
C2 C58 C69 C60 2.3(8)
C32 C58 C69 C60 142.5(5)
C2 C58 C69 C14 -142.0(5)
C32 C58 C69 C14 -1.8(6)
C3 C14 C69 C60 -0.7(8)
C6 C14 C69 C60 -142.4(5)
C3 C14 C69 C58 143.4(5)
C6 C14 C69 C58 1.7(6)
C75 C61 C70 C66 -2.9(11)
C57 C66 C70 C61 0.0(9)
C20 C23 C72 C63 139.4(5)
C29 C23 C72 C63 -1.9(7)
C20 C23 C72 C51 2.0(7)
C29 C23 C72 C51 -139.3(5)
C16 C63 C72 C23 0.0(7)
C56 C63 C72 C23 -141.3(5)
C16 C63 C72 C51 141.6(5)
C56 C63 C72 C51 0.3(6)
C59 C51 C72 C23 -1.5(7)
C46 C51 C72 C23 141.2(5)
C59 C51 C72 C63 -142.8(5)
C46 C51 C72 C63 0.0(5)
C7 C38 C73 C50 67.5(5)
C29 C50 C73 C38 75.5(5)
C15 C50 C73 C38 -176.0(4)
C49 C50 C73 C38 -50.2(6)
C10 C65 C74 S2 -80.2(6)
C7 S2 C74 C65 91.7(4)
C70 C61 C75 C68 5.0(13)
C57 C68 C75 C61 -3.6(12)
